data_7021247
loop_
_publ_author_name
'Li, Junye'
'Zheng, Tingting'
'Sun, Hongjian'
'Xu, Wengang'
'Li, Xiaoyan'

_publ_section_title
;
 Selective C-F/C-H bond activation of fluoroarenes by cobalt complex
 supported with phosphine ligands.
;
_journal_issue 16
_journal_name_full 'Dalton transactions (Cambridge, England : 2003)'
_journal_page_first 5740
_journal_page_last 5748
_journal_paper_doi 10.1039/c3dt33074e
_journal_volume 42
_journal_year 2013
_chemical_formula_moiety 'C13 H18 Co F4 N O2 P2'
_chemical_formula_sum 'C13 H18 Co F4 N O2 P2'
_chemical_formula_weight 417.15
_chemical_name_systematic
;
?
;
_space_group_IT_number 14
_symmetry_cell_setting monoclinic
_symmetry_space_group_name_Hall '-P 2ybc'
_symmetry_space_group_name_H-M 'P 1 21/c 1'
_atom_sites_solution_hydrogens geom
_atom_sites_solution_primary direct
_atom_sites_solution_secondary difmap
_audit_creation_method SHELXL-97
_cell_angle_alpha 90.00
_cell_angle_beta 93.84(3)
_cell_angle_gamma 90.00
_cell_formula_units_Z 4
_cell_length_a 12.367(3)
_cell_length_b 11.760(2)
_cell_length_c 12.486(3)
_cell_measurement_reflns_used 18560
_cell_measurement_temperature 293(2)
_cell_measurement_theta_max 29.68
_cell_measurement_theta_min 1.63
_cell_volume 1811.8(7)
_computing_cell_refinement 'STOE X-AREA'
_computing_data_collection 'STOE X-AREA'
_computing_data_reduction 'STOE X-RED'
_computing_molecular_graphics 'Bruker SHELXTL'
_computing_publication_material 'Bruker SHELXTL'
_computing_structure_refinement 'SHELXL-97 (Sheldrick, 1997)'
_computing_structure_solution 'SHELXS-97 (Sheldrick, 1990)'
_diffrn_ambient_temperature 293(2)
_diffrn_detector 'image plate (34 cm diameter)'
_diffrn_detector_area_resol_mean 6.67
_diffrn_detector_type STOE
_diffrn_measured_fraction_theta_full 0.866
_diffrn_measured_fraction_theta_max 0.866
_diffrn_measurement_details ' 202 frames, detector distance = 100 mm'
_diffrn_measurement_device '2-circle goniometer'
_diffrn_measurement_device_type 'STOE IPDS 2'
_diffrn_measurement_method 'rotation method'
_diffrn_radiation_collimation '0.5 mm diameter, monocapillary'
_diffrn_radiation_monochromator graphite
_diffrn_radiation_polarisn_norm 0
_diffrn_radiation_source 'rotating anode'
_diffrn_radiation_type MoK\a
_diffrn_radiation_wavelength 0.71073
_diffrn_reflns_av_R_equivalents 0.0106
_diffrn_reflns_av_sigmaI/netI 0.0103
_diffrn_reflns_limit_h_max 12
_diffrn_reflns_limit_h_min -14
_diffrn_reflns_limit_k_max 10
_diffrn_reflns_limit_k_min -13
_diffrn_reflns_limit_l_max 14
_diffrn_reflns_limit_l_min -14
_diffrn_reflns_number 4691
_diffrn_reflns_theta_full 25.00
_diffrn_reflns_theta_max 25.00
_diffrn_reflns_theta_min 2.38
_diffrn_source_current 150
_diffrn_source_power 7.50
_diffrn_source_voltage 50
_exptl_absorpt_coefficient_mu 1.166
_exptl_absorpt_correction_T_max 0.7918
_exptl_absorpt_correction_T_min 0.7139
_exptl_absorpt_correction_type multi-scan
_exptl_absorpt_process_details sadbas
_exptl_crystal_colour yellow
_exptl_crystal_density_diffrn 1.529
_exptl_crystal_density_method 'not measured'
_exptl_crystal_description block
_exptl_crystal_F_000 848
_exptl_crystal_size_max 0.31
_exptl_crystal_size_mid 0.25
_exptl_crystal_size_min 0.21
_refine_diff_density_max 0.358
_refine_diff_density_min -0.145
_refine_diff_density_rms 0.031
_refine_ls_extinction_method none
_refine_ls_goodness_of_fit_ref 1.065
_refine_ls_hydrogen_treatment mixed
_refine_ls_matrix_type full
_refine_ls_number_parameters 214
_refine_ls_number_reflns 2770
_refine_ls_number_restraints 2
_refine_ls_restrained_S_all 1.068
_refine_ls_R_factor_all 0.0243
_refine_ls_R_factor_gt 0.0225
_refine_ls_shift/su_max 0.002
_refine_ls_shift/su_mean 0.000
_refine_ls_structure_factor_coef Fsqd
_refine_ls_weighting_details 'calc w=1/[\s^2^(Fo^2^)+(0.0363P)^2^+0.4895P] where P=(Fo^2^+2Fc^2^)/3'
_refine_ls_weighting_scheme calc
_refine_ls_wR_factor_gt 0.0600
_refine_ls_wR_factor_ref 0.0607
_reflns_number_gt 2624
_reflns_number_total 2770
_reflns_threshold_expression >2sigma(I)
_cod_data_source_file c3dt33074e.txt
_cod_data_source_block 7
_cod_original_cell_volume 1811.8(6)
_cod_original_sg_symbol_H-M P2(1)/c
_cod_database_code 7021247

loop_
_symmetry_equiv_pos_as_xyz
'x, y, z'
'-x, y+1/2, -z+1/2'
'-x, -y, -z'
'x, -y-1/2, z-1/2'

loop_
_atom_site_label
_atom_site_type_symbol
_atom_site_fract_x
_atom_site_fract_y
_atom_site_fract_z
_atom_site_U_iso_or_equiv
_atom_site_adp_type
_atom_site_occupancy
_atom_site_symmetry_multiplicity
_atom_site_calc_flag
_atom_site_refinement_flags
Co1 Co 0.740392(16) 0.043591(15) 0.174246(14) 0.02308(9) Uani 1 1 d U
P2 P 0.84560(3) -0.10425(3) 0.15883(3) 0.02679(11) Uani 1 1 d .
P3 P 0.64264(3) 0.19567(3) 0.19649(3) 0.02614(11) Uani 1 1 d .
F1 F 0.93297(8) 0.14453(8) 0.33716(8) 0.0367(2) Uani 1 1 d .
C10 C 0.82305(16) -0.22503(14) 0.24515(14) 0.0399(4) Uani 1 1 d .
H10A H 0.8694 -0.2866 0.2272 0.060 Uiso 1 1 calc R
H10B H 0.7488 -0.2486 0.2352 0.060 Uiso 1 1 calc R
H10C H 0.8390 -0.2037 0.3187 0.060 Uiso 1 1 calc R
C13 C 0.82347(14) 0.11978(13) 0.09171(12) 0.0322(4) Uani 1 1 d U
F4 F 0.61582(9) -0.07836(10) 0.36205(9) 0.0475(3) Uani 1 1 d .
F3 F 0.66446(12) -0.08883(11) 0.57247(10) 0.0643(4) Uani 1 1 d .
F2 F 0.97031(10) 0.11626(10) 0.54747(9) 0.0526(3) Uani 1 1 d .
C1 C 0.70610(15) -0.02401(14) 0.40143(13) 0.0330(4) Uani 1 1 d .
C6 C 0.70663(15) 0.30993(14) 0.27496(13) 0.0347(4) Uani 1 1 d .
H6A H 0.7694 0.3359 0.2409 0.052 Uiso 1 1 calc R
H6B H 0.7280 0.2827 0.3457 0.052 Uiso 1 1 calc R
H6C H 0.6564 0.3716 0.2798 0.052 Uiso 1 1 calc R
C12 C 0.62594(16) -0.03366(14) 0.12485(14) 0.0366(4) Uani 1 1 d .
C9 C 0.83581(17) -0.16735(15) 0.02559(13) 0.0407(4) Uani 1 1 d .
H9A H 0.8514 -0.1107 -0.0266 0.061 Uiso 1 1 calc R
H9B H 0.7639 -0.1962 0.0100 0.061 Uiso 1 1 calc R
H9C H 0.8870 -0.2285 0.0229 0.061 Uiso 1 1 calc R
N1 N 0.81677(15) 0.01441(14) 0.56038(11) 0.0444(4) Uani 1 1 d U
C8 C 0.59973(15) 0.26711(14) 0.07185(13) 0.0354(4) Uani 1 1 d .
H8A H 0.5566 0.3322 0.0871 0.053 Uiso 1 1 calc R
H8B H 0.5576 0.2157 0.0262 0.053 Uiso 1 1 calc R
H8C H 0.6623 0.2911 0.0364 0.053 Uiso 1 1 calc R
C4 C 0.85938(13) 0.08326(13) 0.38943(12) 0.0283(3) Uani 1 1 d .
C11 C 0.98910(14) -0.07622(16) 0.18211(14) 0.0373(4) Uani 1 1 d .
H11A H 1.0034 -0.0466 0.2533 0.056 Uiso 1 1 calc R
H11B H 1.0111 -0.0217 0.1307 0.056 Uiso 1 1 calc R
H11C H 1.0289 -0.1456 0.1747 0.056 Uiso 1 1 calc R
C7 C 0.51675(15) 0.17168(16) 0.25992(17) 0.0445(4) Uani 1 1 d .
H7A H 0.5323 0.1393 0.3298 0.067 Uiso 1 1 calc R
H7B H 0.4719 0.1204 0.2168 0.067 Uiso 1 1 calc R
H7C H 0.4795 0.2427 0.2666 0.067 Uiso 1 1 calc R
C2 C 0.73116(18) -0.03141(15) 0.51027(14) 0.0432(5) Uani 1 1 d U
C3 C 0.87969(15) 0.07056(15) 0.49893(13) 0.0371(4) Uani 1 1 d .
O1 O 0.87469(13) 0.16565(11) 0.03136(11) 0.0510(4) Uani 1 1 d .
C5 C 0.77087(13) 0.03508(12) 0.33325(11) 0.0255(3) Uani 1 1 d .
O2 O 0.55208(14) -0.08335(13) 0.09004(13) 0.0617(4) Uani 1 1 d .

loop_
_atom_site_aniso_label
_atom_site_aniso_U_11
_atom_site_aniso_U_22
_atom_site_aniso_U_33
_atom_site_aniso_U_23
_atom_site_aniso_U_13
_atom_site_aniso_U_12
Co1 0.02463(14) 0.02447(13) 0.02030(13) -0.00035(7) 0.00286(9) -0.00122(7)
P2 0.0324(2) 0.0270(2) 0.02143(19) -0.00128(14) 0.00541(16) 0.00174(15)
P3 0.0239(2) 0.0285(2) 0.02628(19) -0.00056(14) 0.00338(16) 0.00024(15)
F1 0.0319(5) 0.0374(5) 0.0406(5) -0.0020(4) 0.0006(4) -0.0066(4)
C10 0.0529(11) 0.0306(8) 0.0374(8) 0.0061(7) 0.0117(8) 0.0065(7)
C13 0.0376(9) 0.0287(8) 0.0313(8) 0.0021(6) 0.0093(7) 0.0044(6)
F4 0.0445(7) 0.0499(6) 0.0500(6) 0.0043(5) 0.0160(5) -0.0161(5)
F3 0.0820(10) 0.0665(8) 0.0490(7) 0.0231(6) 0.0382(7) 0.0107(7)
F2 0.0543(7) 0.0570(7) 0.0433(6) -0.0131(5) -0.0208(5) 0.0145(5)
C1 0.0383(10) 0.0296(8) 0.0322(8) 0.0012(6) 0.0114(7) 0.0010(7)
C6 0.0400(10) 0.0317(8) 0.0322(8) -0.0051(6) 0.0001(7) 0.0014(7)
C12 0.0399(11) 0.0322(8) 0.0368(9) 0.0005(6) -0.0051(8) -0.0019(7)
C9 0.0547(12) 0.0389(9) 0.0289(8) -0.0091(7) 0.0056(8) 0.0036(8)
N1 0.0613(11) 0.0463(8) 0.0261(7) 0.0033(6) 0.0067(7) 0.0219(8)
C8 0.0353(9) 0.0358(8) 0.0340(8) 0.0008(7) -0.0047(7) 0.0047(7)
C4 0.0312(8) 0.0264(7) 0.0275(7) -0.0013(6) 0.0023(6) 0.0046(6)
C11 0.0323(9) 0.0414(9) 0.0388(9) -0.0035(7) 0.0067(7) 0.0066(7)
C7 0.0313(10) 0.0448(10) 0.0594(11) 0.0021(8) 0.0180(9) 0.0024(7)
C2 0.0606(13) 0.0387(9) 0.0330(9) 0.0108(7) 0.0232(9) 0.0149(8)
C3 0.0426(11) 0.0365(8) 0.0309(8) -0.0083(7) -0.0064(8) 0.0149(7)
O1 0.0618(9) 0.0433(7) 0.0516(8) 0.0137(6) 0.0314(7) 0.0026(6)
C5 0.0299(9) 0.0243(7) 0.0229(7) -0.0004(5) 0.0054(6) 0.0034(6)
O2 0.0556(10) 0.0505(8) 0.0749(10) -0.0021(7) -0.0263(8) -0.0179(7)

loop_
_atom_type_symbol
_atom_type_description
_atom_type_scat_dispersion_real
_atom_type_scat_dispersion_imag
_atom_type_scat_source
C C 0.0033 0.0016 'International Tables Vol C Tables 4.2.6.8 and 6.1.1.4'
H H 0.0000 0.0000 'International Tables Vol C Tables 4.2.6.8 and 6.1.1.4'
N N 0.0061 0.0033 'International Tables Vol C Tables 4.2.6.8 and 6.1.1.4'
O O 0.0106 0.0060 'International Tables Vol C Tables 4.2.6.8 and 6.1.1.4'
F F 0.0171 0.0103 'International Tables Vol C Tables 4.2.6.8 and 6.1.1.4'
P P 0.1023 0.0942 'International Tables Vol C Tables 4.2.6.8 and 6.1.1.4'
Co Co 0.3494 0.9721 'International Tables Vol C Tables 4.2.6.8 and 6.1.1.4'

loop_
_geom_angle_atom_site_label_1
_geom_angle_atom_site_label_2
_geom_angle_atom_site_label_3
_geom_angle
C13 Co1 C12 123.26(8)
C13 Co1 C5 122.11(7)
C12 Co1 C5 114.61(8)
C13 Co1 P3 90.43(5)
C12 Co1 P3 91.62(6)
C5 Co1 P3 89.08(5)
C13 Co1 P2 88.79(6)
C12 Co1 P2 91.61(6)
C5 Co1 P2 88.50(5)
P3 Co1 P2 176.563(18)
C11 P2 C10 103.60(9)
C11 P2 C9 103.05(9)
C10 P2 C9 102.73(9)
C11 P2 Co1 115.08(6)
C10 P2 Co1 116.97(6)
C9 P2 Co1 113.66(7)
C6 P3 C7 103.62(9)
C6 P3 C8 102.25(8)
C7 P3 C8 103.64(9)
C6 P3 Co1 116.72(6)
C7 P3 Co1 115.20(6)
C8 P3 Co1 113.69(6)
P2 C10 H10A 109.5
P2 C10 H10B 109.5
H10A C10 H10B 109.5
P2 C10 H10C 109.5
H10A C10 H10C 109.5
H10B C10 H10C 109.5
O1 C13 Co1 175.13(16)
F4 C1 C2 117.11(16)
F4 C1 C5 120.59(15)
C2 C1 C5 122.29(18)
P3 C6 H6A 109.5
P3 C6 H6B 109.5
H6A C6 H6B 109.5
P3 C6 H6C 109.5
H6A C6 H6C 109.5
H6B C6 H6C 109.5
O2 C12 Co1 178.23(17)
P2 C9 H9A 109.5
P2 C9 H9B 109.5
H9A C9 H9B 109.5
P2 C9 H9C 109.5
H9A C9 H9C 109.5
H9B C9 H9C 109.5
C3 N1 C2 114.92(14)
P3 C8 H8A 109.5
P3 C8 H8B 109.5
H8A C8 H8B 109.5
P3 C8 H8C 109.5
H8A C8 H8C 109.5
H8B C8 H8C 109.5
F1 C4 C3 116.65(16)
F1 C4 C5 120.41(13)
C3 C4 C5 122.92(16)
P2 C11 H11A 109.5
P2 C11 H11B 109.5
H11A C11 H11B 109.5
P2 C11 H11C 109.5
H11A C11 H11C 109.5
H11B C11 H11C 109.5
P3 C7 H7A 109.5
P3 C7 H7B 109.5
H7A C7 H7B 109.5
P3 C7 H7C 109.5
H7A C7 H7C 109.5
H7B C7 H7C 109.5
N1 C2 F3 115.87(16)
N1 C2 C1 124.56(17)
F3 C2 C1 119.6(2)
N1 C3 F2 116.52(15)
N1 C3 C4 124.01(18)
F2 C3 C4 119.46(17)
C4 C5 C1 111.27(14)
C4 C5 Co1 125.05(11)
C1 C5 Co1 123.65(13)

loop_
_geom_bond_atom_site_label_1
_geom_bond_atom_site_label_2
_geom_bond_distance
Co1 C13 1.7499(16)
Co1 C12 1.7585(19)
Co1 C5 1.9984(15)
Co1 P3 2.1869(5)
Co1 P2 2.1877(5)
P2 C11 1.8092(19)
P2 C10 1.8158(17)
P2 C9 1.8183(16)
P3 C6 1.8133(17)
P3 C7 1.8154(17)
P3 C8 1.8162(17)
F1 C4 1.3612(18)
C10 H10A 0.9600
C10 H10B 0.9600
C10 H10C 0.9600
C13 O1 1.151(2)
F4 C1 1.350(2)
F3 C2 1.351(2)
F2 C3 1.350(2)
C1 C2 1.376(3)
C1 C5 1.393(2)
C6 H6A 0.9600
C6 H6B 0.9600
C6 H6C 0.9600
C12 O2 1.145(2)
C9 H9A 0.9600
C9 H9B 0.9600
C9 H9C 0.9600
N1 C3 1.308(3)
N1 C2 1.309(3)
C8 H8A 0.9600
C8 H8B 0.9600
C8 H8C 0.9600
C4 C3 1.382(2)
C4 C5 1.381(2)
C11 H11A 0.9600
C11 H11B 0.9600
C11 H11C 0.9600
C7 H7A 0.9600
C7 H7B 0.9600
C7 H7C 0.9600
